data_7152743
loop_
_publ_author_name
'Fraser, Calum J.'
'Howell, Gareth P.'
'Harrity, Joseph P. A.'

_publ_section_title
;
 A furan Diels-Alder cycloaddition approach to scyphostatin analogues.
;
_journal_issue 45
_journal_name_full 'Organic &amp; biomolecular chemistry'
_journal_page_first 9058
_journal_page_last 9066
_journal_paper_doi 10.1039/c2ob26793d
_journal_volume 10
_journal_year 2012
_chemical_formula_sum 'C9 H11 Cl O3'
_chemical_formula_weight 202.63
_chemical_name_systematic
;
?
;
_space_group_IT_number 2
_symmetry_cell_setting triclinic
_symmetry_space_group_name_Hall '-P 1'
_symmetry_space_group_name_H-M 'P -1'
_atom_sites_solution_hydrogens geom
_atom_sites_solution_primary direct
_atom_sites_solution_secondary difmap
_audit_creation_method SHELXL-97
_cell_angle_alpha 77.041(13)
_cell_angle_beta 88.566(19)
_cell_angle_gamma 85.931(13)
_cell_formula_units_Z 4
_cell_length_a 7.5774(18)
_cell_length_b 7.5917(14)
_cell_length_c 16.577(4)
_cell_measurement_reflns_used 3107
_cell_measurement_temperature 296(2)
_cell_measurement_theta_max 27.23
_cell_measurement_theta_min 2.52
_cell_volume 926.9(4)
_computing_cell_refinement 'Bruker SAINT'
_computing_data_collection 'Bruker APEX2'
_computing_data_reduction 'Bruker SAINT'
_computing_molecular_graphics 'Bruker SHELXTL'
_computing_publication_material 'Bruker SHELXTL'
_computing_structure_refinement 'SHELXL-97 (Sheldrick, 2008)'
_computing_structure_solution 'SHELXS-97 (Sheldrick, 2008)'
_diffrn_ambient_temperature 296(2)
_diffrn_measured_fraction_theta_full 0.906
_diffrn_measured_fraction_theta_max 0.906
_diffrn_measurement_device_type 'Bruker APEX-II CCD'
_diffrn_measurement_method '\f and \w scans'
_diffrn_radiation_monochromator graphite
_diffrn_radiation_source 'fine-focus sealed tube'
_diffrn_radiation_type MoK\a
_diffrn_radiation_wavelength 0.71073
_diffrn_reflns_av_R_equivalents 0.1309
_diffrn_reflns_av_sigmaI/netI 0.1089
_diffrn_reflns_limit_h_max 9
_diffrn_reflns_limit_h_min -8
_diffrn_reflns_limit_k_max 9
_diffrn_reflns_limit_k_min -9
_diffrn_reflns_limit_l_max 21
_diffrn_reflns_limit_l_min -21
_diffrn_reflns_number 20873
_diffrn_reflns_theta_full 28.02
_diffrn_reflns_theta_max 28.02
_diffrn_reflns_theta_min 1.26
_exptl_absorpt_coefficient_mu 0.382
_exptl_absorpt_correction_T_max 0.9556
_exptl_absorpt_correction_T_min 0.9414
_exptl_absorpt_correction_type none
_exptl_crystal_colour colourless
_exptl_crystal_density_diffrn 1.452
_exptl_crystal_density_meas 0
_exptl_crystal_density_method 'not measured'
_exptl_crystal_description Block
_exptl_crystal_F_000 424
_exptl_crystal_size_max 0.16
_exptl_crystal_size_mid 0.15
_exptl_crystal_size_min 0.12
_refine_diff_density_max 2.864
_refine_diff_density_min -0.684
_refine_diff_density_rms 0.188
_refine_ls_extinction_method none
_refine_ls_goodness_of_fit_ref 1.094
_refine_ls_hydrogen_treatment mixed
_refine_ls_matrix_type full
_refine_ls_number_parameters 239
_refine_ls_number_reflns 4045
_refine_ls_number_restraints 146
_refine_ls_restrained_S_all 1.077
_refine_ls_R_factor_all 0.1930
_refine_ls_R_factor_gt 0.1434
_refine_ls_shift/su_max 0.000
_refine_ls_shift/su_mean 0.000
_refine_ls_structure_factor_coef Fsqd
_refine_ls_weighting_details 'calc w=1/[\s^2^(Fo^2^)+(0.1639P)^2^+11.7371P] where P=(Fo^2^+2Fc^2^)/3'
_refine_ls_weighting_scheme calc
_refine_ls_wR_factor_gt 0.3560
_refine_ls_wR_factor_ref 0.3872
_reflns_number_gt 2448
_reflns_number_total 4045
_reflns_threshold_expression >2sigma(I)
_cod_data_source_file c2ob26793d.txt
_cod_data_source_block ohj192
_cod_depositor_comments
;
The following automatic conversions were performed:

'_symmetry_cell_setting' value 'Triclinic' changed to 'triclinic'
according to /home/saulius/struct/CIF-dictionaries/cif_core.dic
dictionary named 'cif_core.dic' version 2.4.2 from 2011-04-26.

Automatic conversion script
Id: cif_fix_values 1891 2012-01-12 08:04:46Z andrius 
;
_cod_original_sg_symbol_H-M P-1
_cod_database_code 7152743

loop_
_symmetry_equiv_pos_as_xyz
'x, y, z'
'-x, -y, -z'

loop_
_atom_site_label
_atom_site_type_symbol
_atom_site_fract_x
_atom_site_fract_y
_atom_site_fract_z
_atom_site_U_iso_or_equiv
_atom_site_adp_type
_atom_site_occupancy
_atom_site_symmetry_multiplicity
_atom_site_calc_flag
_atom_site_refinement_flags
Cl1 Cl 0.7281(3) 0.6266(3) 0.86508(16) 0.0326(6) Uani 1 1 d .
Cl2 Cl 0.9406(3) -0.2932(3) 0.63338(16) 0.0329(6) Uani 1 1 d .
O1 O 0.2561(8) 1.0313(7) 0.9697(4) 0.0216(13) Uani 1 1 d .
H1 H 0.1521 1.0429 0.9838 0.032 Uiso 1 1 calc R
O2 O 0.0367(8) 0.7538(8) 0.9907(4) 0.0261(14) Uani 1 1 d .
O3 O 0.5731(8) 1.0065(7) 0.8819(4) 0.0253(14) Uani 1 1 d .
H3 H 0.5944 1.0177 0.8323 0.038 Uiso 1 1 calc R
O4 O 0.7485(9) 0.4582(7) 0.5097(4) 0.0270(14) Uani 1 1 d .
O5 O 0.4816(8) 0.2301(7) 0.5309(4) 0.0229(13) Uani 1 1 d .
H5 H 0.4928 0.3300 0.5005 0.034 Uiso 1 1 calc R
O6 O 0.5514(9) -0.1298(7) 0.6201(4) 0.0268(14) Uani 1 1 d .
H6 H 0.5198 -0.1756 0.5830 0.040 Uiso 1 1 calc R
C1 C 0.5011(12) 0.7186(11) 0.8557(6) 0.0240(12) Uani 1 1 d U
H1A H 0.4793 0.7812 0.7980 0.029 Uiso 1 1 calc R
C2 C 0.4695(11) 0.8535(10) 0.9104(6) 0.0231(11) Uani 1 1 d U
H2 H 0.5065 0.7940 0.9667 0.028 Uiso 1 1 calc R
C3 C 0.2724(11) 0.9145(10) 0.9129(6) 0.0221(10) Uani 1 1 d U
C4 C 0.2017(11) 1.0150(11) 0.8257(5) 0.0227(12) Uani 1 1 d U
H4A H 0.2686 1.1206 0.8053 0.027 Uiso 1 1 calc R
H4B H 0.2210 0.9353 0.7876 0.027 Uiso 1 1 calc R
C5 C 0.0104(12) 1.0734(11) 0.8272(6) 0.0252(13) Uani 1 1 d U
H5A H -0.0699 0.9838 0.8358 0.030 Uiso 1 1 calc R
C6 C -0.0542(13) 1.2439(12) 0.8170(6) 0.0304(17) Uani 1 1 d U
H6A H 0.0221 1.3372 0.8082 0.037 Uiso 1 1 calc R
H6B H -0.1758 1.2702 0.8187 0.037 Uiso 1 1 calc R
C7 C 0.1676(12) 0.7471(10) 0.9462(6) 0.0224(11) Uani 1 1 d U
C8 C 0.2283(12) 0.5782(11) 0.9212(6) 0.0236(12) Uani 1 1 d U
H8 H 0.1597 0.4787 0.9348 0.028 Uiso 1 1 calc R
C9 C 0.3801(12) 0.5651(11) 0.8793(6) 0.0241(12) Uani 1 1 d U
H9 H 0.4125 0.4566 0.8639 0.029 Uiso 1 1 calc R
C10 C 0.9941(12) 0.0592(10) 0.6186(6) 0.0251(12) Uani 1 1 d U
H10 H 1.1108 0.0192 0.6320 0.030 Uiso 1 1 calc R
C11 C 0.9595(12) 0.2349(10) 0.5778(6) 0.0248(12) Uani 1 1 d U
H11 H 1.0520 0.3109 0.5649 0.030 Uiso 1 1 calc R
C12 C 0.7784(12) 0.3059(10) 0.5540(6) 0.0231(12) Uani 1 1 d U
C13 C 0.6266(12) 0.1855(10) 0.5868(6) 0.0242(11) Uani 1 1 d U
C14 C 0.5683(12) 0.2109(10) 0.6733(6) 0.0255(12) Uani 1 1 d U
H14A H 0.4684 0.1384 0.6918 0.031 Uiso 1 1 calc R
H14B H 0.6643 0.1656 0.7116 0.031 Uiso 1 1 calc R
C15 C 0.5170(12) 0.4032(11) 0.6766(6) 0.0260(13) Uani 1 1 d U
H15 H 0.6067 0.4807 0.6767 0.031 Uiso 1 1 calc R
C16 C 0.3501(13) 0.4693(11) 0.6794(6) 0.0278(17) Uani 1 1 d U
H16A H 0.2579 0.3947 0.6794 0.033 Uiso 1 1 calc R
H16B H 0.3257 0.5900 0.6814 0.033 Uiso 1 1 calc R
C17 C 0.8547(12) -0.0721(10) 0.6427(6) 0.0250(12) Uani 1 1 d U
H17 H 0.8225 -0.0778 0.7008 0.030 Uiso 1 1 calc R
C18 C 0.6884(12) -0.0151(10) 0.5906(6) 0.0245(12) Uani 1 1 d U
H18 H 0.7179 -0.0268 0.5340 0.029 Uiso 1 1 calc R

loop_
_atom_site_aniso_label
_atom_site_aniso_U_11
_atom_site_aniso_U_22
_atom_site_aniso_U_33
_atom_site_aniso_U_23
_atom_site_aniso_U_13
_atom_site_aniso_U_12
Cl1 0.0180(12) 0.0257(11) 0.0578(16) -0.0193(10) 0.0036(9) 0.0039(8)
Cl2 0.0289(14) 0.0161(9) 0.0558(15) -0.0152(9) 0.0032(10) 0.0057(8)
O1 0.013(3) 0.014(3) 0.043(4) -0.019(2) 0.002(2) 0.002(2)
O2 0.014(3) 0.022(3) 0.045(4) -0.014(3) 0.006(3) 0.001(2)
O3 0.017(3) 0.017(3) 0.045(4) -0.013(3) 0.007(3) -0.006(2)
O4 0.027(4) 0.016(3) 0.040(4) -0.012(2) 0.002(3) 0.001(2)
O5 0.022(3) 0.007(2) 0.043(4) -0.011(2) 0.000(3) 0.001(2)
O6 0.025(4) 0.011(3) 0.048(4) -0.015(3) 0.001(3) -0.004(2)
C1 0.016(3) 0.017(2) 0.043(3) -0.017(2) 0.005(2) -0.0007(19)
C2 0.015(2) 0.015(2) 0.042(3) -0.015(2) 0.005(2) -0.0027(19)
C3 0.015(2) 0.0161(19) 0.039(2) -0.0156(18) 0.0052(18) -0.0018(17)
C4 0.016(2) 0.018(2) 0.038(3) -0.015(2) 0.005(2) 0.0005(19)
C5 0.016(3) 0.024(3) 0.039(3) -0.014(2) 0.003(2) -0.001(2)
C6 0.021(4) 0.027(3) 0.045(4) -0.014(3) 0.001(3) 0.004(3)
C7 0.016(2) 0.016(2) 0.040(3) -0.0161(19) 0.005(2) -0.0028(18)
C8 0.017(3) 0.015(2) 0.043(3) -0.016(2) 0.005(2) -0.0007(19)
C9 0.017(3) 0.016(2) 0.043(3) -0.016(2) 0.005(2) 0.0002(19)
C10 0.021(3) 0.014(2) 0.043(3) -0.012(2) 0.004(2) 0.0024(19)
C11 0.021(3) 0.012(2) 0.043(3) -0.011(2) 0.005(2) 0.0019(19)
C12 0.021(3) 0.010(2) 0.041(3) -0.014(2) 0.005(2) 0.0019(18)
C13 0.022(2) 0.0107(19) 0.043(2) -0.0136(18) 0.004(2) 0.0014(17)
C14 0.023(3) 0.014(2) 0.043(3) -0.013(2) 0.004(2) 0.002(2)
C15 0.024(3) 0.015(2) 0.042(3) -0.014(2) 0.002(2) 0.002(2)
C16 0.027(4) 0.017(3) 0.040(4) -0.012(3) 0.003(3) 0.008(3)
C17 0.022(3) 0.013(2) 0.044(3) -0.015(2) 0.004(2) 0.0005(19)
C18 0.022(3) 0.011(2) 0.046(3) -0.017(2) 0.004(2) -0.0003(19)

loop_
_atom_type_symbol
_atom_type_description
_atom_type_scat_dispersion_real
_atom_type_scat_dispersion_imag
_atom_type_scat_source
C C 0.0033 0.0016 'International Tables Vol C Tables 4.2.6.8 and 6.1.1.4'
H H 0.0000 0.0000 'International Tables Vol C Tables 4.2.6.8 and 6.1.1.4'
O O 0.0106 0.0060 'International Tables Vol C Tables 4.2.6.8 and 6.1.1.4'
Cl Cl 0.1484 0.1585 'International Tables Vol C Tables 4.2.6.8 and 6.1.1.4'

loop_
_geom_angle_atom_site_label_1
_geom_angle_atom_site_label_2
_geom_angle_atom_site_label_3
_geom_angle
C3 O1 H1 109.5
C2 O3 H3 109.5
C13 O5 H5 109.5
C18 O6 H6 109.5
C9 C1 C2 111.4(7)
C9 C1 Cl1 109.0(6)
C2 C1 Cl1 109.6(6)
C9 C1 H1A 108.9
C2 C1 H1A 108.9
Cl1 C1 H1A 108.9
O3 C2 C1 110.4(7)
O3 C2 C3 110.5(6)
C1 C2 C3 110.7(7)
O3 C2 H2 108.4
C1 C2 H2 108.4
C3 C2 H2 108.4
O1 C3 C2 106.1(7)
O1 C3 C7 109.3(7)
C2 C3 C7 108.7(7)
O1 C3 C4 110.8(6)
C2 C3 C4 112.1(7)
C7 C3 C4 109.7(7)
C5 C4 C3 112.7(7)
C5 C4 H4A 109.1
C3 C4 H4A 109.1
C5 C4 H4B 109.1
C3 C4 H4B 109.1
H4A C4 H4B 107.8
C6 C5 C4 124.8(9)
C6 C5 H5A 117.6
C4 C5 H5A 117.6
C5 C6 H6A 120.0
C5 C6 H6B 120.0
H6A C6 H6B 120.0
O2 C7 C8 121.1(7)
O2 C7 C3 121.5(7)
C8 C7 C3 117.4(7)
C9 C8 C7 121.3(8)
C9 C8 H8 119.3
C7 C8 H8 119.3
C8 C9 C1 122.9(7)
C8 C9 H9 118.5
C1 C9 H9 118.5
C11 C10 C17 123.4(8)
C11 C10 H10 118.3
C17 C10 H10 118.3
C10 C11 C12 121.0(8)
C10 C11 H11 119.5
C12 C11 H11 119.5
O4 C12 C11 121.3(8)
O4 C12 C13 120.8(8)
C11 C12 C13 117.9(7)
O5 C13 C12 109.7(7)
O5 C13 C14 110.4(7)
C12 C13 C14 110.0(7)
O5 C13 C18 107.1(6)
C12 C13 C18 109.4(7)
C14 C13 C18 110.3(7)
C15 C14 C13 114.0(7)
C15 C14 H14A 108.7
C13 C14 H14A 108.7
C15 C14 H14B 108.7
C13 C14 H14B 108.7
H14A C14 H14B 107.6
C16 C15 C14 123.6(8)
C16 C15 H15 118.2
C14 C15 H15 118.2
C15 C16 H16A 120.0
C15 C16 H16B 120.0
H16A C16 H16B 120.0
C10 C17 C18 112.0(8)
C10 C17 Cl2 109.6(6)
C18 C17 Cl2 110.1(6)
C10 C17 H17 108.3
C18 C17 H17 108.3
Cl2 C17 H17 108.3
O6 C18 C17 111.2(7)
O6 C18 C13 110.9(7)
C17 C18 C13 111.4(7)
O6 C18 H18 107.7
C17 C18 H18 107.7
C13 C18 H18 107.7

loop_
_geom_bond_atom_site_label_1
_geom_bond_atom_site_label_2
_geom_bond_distance
Cl1 C1 1.807(9)
Cl2 C17 1.795(8)
O1 C3 1.429(9)
O1 H1 0.8200
O2 C7 1.226(10)
O3 C2 1.433(10)
O3 H3 0.8200
O4 C12 1.232(10)
O5 C13 1.428(11)
O5 H5 0.8200
O6 C18 1.410(10)
O6 H6 0.8200
C1 C9 1.511(12)
C1 C2 1.516(10)
C1 H1A 0.9800
C2 C3 1.535(12)
C2 H2 0.9800
C3 C7 1.535(11)
C3 C4 1.564(13)
C4 C5 1.487(12)
C4 H4A 0.9700
C4 H4B 0.9700
C5 C6 1.327(12)
C5 H5A 0.9300
C6 H6A 0.9300
C6 H6B 0.9300
C7 C8 1.475(10)
C8 C9 1.338(12)
C8 H8 0.9300
C9 H9 0.9300
C10 C11 1.364(11)
C10 C17 1.490(12)
C10 H10 0.9300
C11 C12 1.468(13)
C11 H11 0.9300
C12 C13 1.533(12)
C13 C14 1.539(12)
C13 C18 1.549(10)
C14 C15 1.496(10)
C14 H14A 0.9700
C14 H14B 0.9700
C15 C16 1.331(12)
C15 H15 0.9300
C16 H16A 0.9300
C16 H16B 0.9300
C17 C18 1.527(13)
C17 H17 0.9800
C18 H18 0.9800
